data_4347200
loop_
_publ_author_name
'Kumar, Sarvendra'
'Hisamatsu, Yosuke'
'Tamaki, Yusuke'
'Ishitani, Osamu'
'Aoki, Shin'

_publ_section_title
;
 Design and Synthesis of Heteroleptic Cyclometalated Iridium(III)
 Complexes Containing Quinoline-Type Ligands that Exhibit Dual
 Phosphorescence.
;
_journal_issue 8
_journal_name_full 'Inorganic chemistry'
_journal_page_first 3829
_journal_page_last 3843
_journal_paper_doi 10.1021/acs.inorgchem.5b02872
_journal_volume 55
_journal_year 2016
_chemical_formula_sum 'C38 H24 Cl3 F4 Ir N4 O2 S'
_chemical_formula_weight 975.22
_space_group_IT_number 2
_space_group_name_Hall '-P 1'
_space_group_name_H-M_alt 'P -1'
_symmetry_cell_setting triclinic
_symmetry_space_group_name_H-M 'P -1'
_atom_sites_solution_hydrogens geom
_atom_sites_solution_primary direct
_atom_sites_solution_secondary difmap
_audit_creation_method SHELXL-97
_cell_angle_alpha 73.813(5)
_cell_angle_beta 71.921(5)
_cell_angle_gamma 66.201(5)
_cell_formula_units_Z 2
_cell_length_a 11.477(5)
_cell_length_b 13.075(5)
_cell_length_c 13.777(5)
_cell_measurement_reflns_used 4763
_cell_measurement_temperature 103(2)
_cell_measurement_theta_max 27.99
_cell_measurement_theta_min 2.14
_cell_volume 1770.0(12)
_computing_cell_refinement 'Bruker SMART'
_computing_data_collection 'Bruker SMART'
_computing_data_reduction 'Bruker SAINT'
_computing_molecular_graphics 'Bruker SHELXTL'
_computing_publication_material 'Bruker SHELXTL'
_computing_structure_refinement 'Bruker SHELXTL'
_computing_structure_solution 'Bruker SHELXTL'
_diffrn_ambient_temperature 103(2)
_diffrn_measured_fraction_theta_full 0.979
_diffrn_measured_fraction_theta_max 0.968
_diffrn_measurement_device_type 'Bruker AXS Enraf-Nonius KappaCCD'
_diffrn_measurement_method 'CCD \f- and \w-scans'
_diffrn_radiation_monochromator graphite
_diffrn_radiation_source 'fine-focus sealed tube'
_diffrn_radiation_type MoK\a
_diffrn_radiation_wavelength 0.71069
_diffrn_reflns_av_R_equivalents 0.0277
_diffrn_reflns_av_sigmaI/netI 0.0538
_diffrn_reflns_limit_h_max 13
_diffrn_reflns_limit_h_min -14
_diffrn_reflns_limit_k_max 16
_diffrn_reflns_limit_k_min -16
_diffrn_reflns_limit_l_max 9
_diffrn_reflns_limit_l_min -17
_diffrn_reflns_number 10243
_diffrn_reflns_theta_full 25.00
_diffrn_reflns_theta_max 26.50
_diffrn_reflns_theta_min 1.73
_exptl_absorpt_coefficient_mu 4.121
_exptl_crystal_colour yellow
_exptl_crystal_density_diffrn 1.830
_exptl_crystal_density_method 'not measured'
_exptl_crystal_description niddle
_exptl_crystal_F_000 952
_exptl_crystal_size_max 0.25
_exptl_crystal_size_mid 0.22
_exptl_crystal_size_min 0.18
_refine_diff_density_max 4.610
_refine_diff_density_min -1.982
_refine_diff_density_rms 0.204
_refine_ls_extinction_method none
_refine_ls_goodness_of_fit_ref 1.038
_refine_ls_hydrogen_treatment mixed
_refine_ls_matrix_type full
_refine_ls_number_parameters 482
_refine_ls_number_reflns 7103
_refine_ls_number_restraints 0
_refine_ls_restrained_S_all 1.038
_refine_ls_R_factor_all 0.0499
_refine_ls_R_factor_gt 0.0435
_refine_ls_shift/su_max 0.001
_refine_ls_shift/su_mean 0.000
_refine_ls_structure_factor_coef Fsqd
_refine_ls_weighting_details 'calc w=1/[\s^2^(Fo^2^)+(0.0769P)^2^+0.8950P] where P=(Fo^2^+2Fc^2^)/3'
_refine_ls_weighting_scheme calc
_refine_ls_wR_factor_gt 0.1096
_refine_ls_wR_factor_ref 0.1151
_reflns_number_gt 6326
_reflns_number_total 7103
_reflns_threshold_expression >2\s(I)
_cod_data_source_file ic5b02872_si_002.cif
_cod_data_source_block yhdffpa
_cod_depositor_comments
;
The following automatic conversions were performed:

data item '_symmetry_cell_setting' value 'Triclinic' was changed to
'triclinic' in accordance with the
/home/saulius/struct/COD-crude-data/automatic-downloads/DataCite-retrospective/ACS/depositions/lib/dictionaries/cif_core.dic
dictionary named 'cif_core.dic' version 2.4.2 last updated on
2011-04-26.

Automatic conversion script
Id: cif_fix_values 6909 2019-04-08 15:41:33Z antanas 
;
_cod_original_sg_symbol_H-M P-1
_cod_database_code 4347200

loop_
_symmetry_equiv_pos_as_xyz
'x, y, z'
'-x, -y, -z'

loop_
_atom_site_label
_atom_site_type_symbol
_atom_site_fract_x
_atom_site_fract_y
_atom_site_fract_z
_atom_site_U_iso_or_equiv
_atom_site_adp_type
_atom_site_occupancy
_atom_site_symmetry_multiplicity
_atom_site_calc_flag
_atom_site_refinement_flags
Ir1 Ir 0.19336(2) 0.226137(17) 0.735666(16) 0.01404(9) Uani 1 1 d .
S1 S 0.29497(14) 0.45027(12) 0.66269(11) 0.0169(3) Uani 1 1 d .
Cl1 Cl 0.0529(2) 0.27189(17) 0.37434(14) 0.0405(4) Uani 1 1 d .
Cl3 Cl -0.0821(2) 0.15863(18) 0.31982(16) 0.0458(5) Uani 1 1 d .
Cl2 Cl -0.1024(2) 0.15382(18) 0.53579(15) 0.0486(5) Uani 1 1 d .
F4 F -0.1674(4) 0.0200(3) 0.8768(3) 0.0332(9) Uani 1 1 d .
O1 O 0.3279(4) 0.5289(4) 0.5708(3) 0.0232(9) Uani 1 1 d .
O2 O 0.1720(4) 0.4947(3) 0.7331(3) 0.0207(9) Uani 1 1 d .
F2 F -0.1991(4) 0.4827(3) 0.9806(3) 0.0356(10) Uani 1 1 d .
N4 N 0.2975(4) 0.3379(4) 0.6335(4) 0.0157(10) Uani 1 1 d .
F3 F 0.2493(4) -0.1892(3) 0.9411(3) 0.0371(10) Uani 1 1 d .
C15 C 0.4355(7) -0.0763(6) 0.8903(5) 0.0284(15) Uani 1 1 d .
H15 H 0.4240 -0.1431 0.9305 0.034 Uiso 1 1 calc R
N2 N 0.3529(5) 0.1050(4) 0.7851(4) 0.0183(10) Uani 1 1 d .
C27 C 0.3556(6) 0.2084(5) 0.5191(4) 0.0175(12) Uani 1 1 d .
C1 C -0.0111(6) 0.3748(5) 0.6131(5) 0.0209(12) Uani 1 1 d .
H1 H 0.0448 0.3342 0.5608 0.025 Uiso 1 1 calc R
C39 C -0.0864(7) 0.2344(6) 0.4089(6) 0.0317(15) Uani 1 1 d .
N1 N 0.0227(5) 0.3477(4) 0.7050(4) 0.0157(10) Uani 1 1 d .
N3 N 0.2665(5) 0.1645(4) 0.5926(4) 0.0173(10) Uani 1 1 d .
C26 C 0.4229(6) 0.1652(5) 0.4262(5) 0.0213(13) Uani 1 1 d .
C11 C 0.1190(6) 0.2862(5) 0.8691(4) 0.0156(11) Uani 1 1 d .
C6 C -0.0096(6) 0.3683(5) 0.8777(5) 0.0180(12) Uani 1 1 d .
C18 C 0.1655(7) -0.0900(5) 0.9011(5) 0.0236(13) Uani 1 1 d .
C20 C -0.0426(6) 0.0135(6) 0.8691(5) 0.0233(13) Uani 1 1 d .
C35 C 0.6442(6) 0.3273(6) 0.7420(5) 0.0283(14) Uani 1 1 d .
H35 H 0.7326 0.3027 0.7098 0.034 Uiso 1 1 calc R
C12 C 0.4665(6) 0.1198(5) 0.7715(5) 0.0232(13) Uani 1 1 d .
H12 H 0.4776 0.1866 0.7309 0.028 Uiso 1 1 calc R
C33 C 0.4176(6) 0.4060(5) 0.7330(5) 0.0193(12) Uani 1 1 d .
C23 C 0.2429(6) 0.0804(5) 0.5744(5) 0.0214(13) Uani 1 1 d .
H23 H 0.1833 0.0508 0.6244 0.026 Uiso 1 1 calc R
C38 C 0.3817(6) 0.3957(5) 0.8398(5) 0.0240(13) Uani 1 1 d .
H38 H 0.2937 0.4171 0.8729 0.029 Uiso 1 1 calc R
C28 C 0.5155(6) 0.2098(5) 0.3547(5) 0.0271(14) Uani 1 1 d .
H28 H 0.5600 0.1824 0.2930 0.032 Uiso 1 1 calc R
C13 C 0.5671(6) 0.0401(6) 0.8153(5) 0.0271(14) Uani 1 1 d .
H13 H 0.6445 0.0532 0.8044 0.032 Uiso 1 1 calc R
C7 C -0.0735(6) 0.4067(5) 0.9699(5) 0.0214(13) Uani 1 1 d .
C30 C 0.4709(6) 0.3400(5) 0.4686(5) 0.0198(12) Uani 1 1 d .
H30 H 0.4889 0.3980 0.4808 0.024 Uiso 1 1 calc R
C16 C 0.3364(6) 0.0058(5) 0.8454(4) 0.0196(12) Uani 1 1 d .
C21 C -0.0090(6) 0.1086(5) 0.8186(5) 0.0196(12) Uani 1 1 d .
H21 H -0.0693 0.1738 0.7902 0.023 Uiso 1 1 calc R
C22 C 0.1166(6) 0.1056(5) 0.8108(4) 0.0153(11) Uani 1 1 d .
C29 C 0.5398(6) 0.2944(6) 0.3770(5) 0.0263(14) Uani 1 1 d .
H29 H 0.6031 0.3223 0.3307 0.032 Uiso 1 1 calc R
C19 C 0.0429(7) -0.0874(5) 0.9092(5) 0.0238(13) Uani 1 1 d .
H19 H 0.0183 -0.1507 0.9404 0.029 Uiso 1 1 calc R
C24 C 0.3043(7) 0.0351(6) 0.4832(5) 0.0279(14) Uani 1 1 d .
H24 H 0.2846 -0.0225 0.4721 0.034 Uiso 1 1 calc R
C31 C 0.3767(6) 0.2998(5) 0.5410(5) 0.0187(12) Uani 1 1 d .
C14 C 0.5519(7) -0.0593(6) 0.8756(5) 0.0309(15) Uani 1 1 d .
H14 H 0.6186 -0.1141 0.9060 0.037 Uiso 1 1 calc R
C4 C -0.1743(6) 0.4945(5) 0.7650(5) 0.0243(13) Uani 1 1 d .
H4 H -0.2291 0.5358 0.8171 0.029 Uiso 1 1 calc R
C36 C 0.6068(7) 0.3197(6) 0.8481(5) 0.0286(14) Uani 1 1 d .
H36 H 0.6703 0.2913 0.8868 0.034 Uiso 1 1 calc R
C5 C -0.0594(5) 0.4059(5) 0.7837(4) 0.0161(11) Uani 1 1 d .
C34 C 0.5507(6) 0.3716(5) 0.6827(5) 0.0236(13) Uani 1 1 d .
H34 H 0.5758 0.3784 0.6108 0.028 Uiso 1 1 calc R
C2 C -0.1245(6) 0.4599(5) 0.5937(5) 0.0243(13) Uani 1 1 d .
H2 H -0.1456 0.4760 0.5299 0.029 Uiso 1 1 calc R
C25 C 0.3930(6) 0.0769(5) 0.4111(5) 0.0247(14) Uani 1 1 d .
H25 H 0.4350 0.0467 0.3506 0.030 Uiso 1 1 calc R
C17 C 0.2054(6) 0.0030(5) 0.8543(4) 0.0167(11) Uani 1 1 d .
C8 C -0.0202(6) 0.3751(5) 1.0547(5) 0.0227(13) Uani 1 1 d .
H8 H -0.0662 0.4033 1.1159 0.027 Uiso 1 1 calc R
C9 C 0.1053(6) 0.2994(5) 1.0434(5) 0.0224(13) Uani 1 1 d .
C10 C 0.1750(6) 0.2516(5) 0.9549(5) 0.0203(12) Uani 1 1 d .
H10 H 0.2582 0.1972 0.9528 0.024 Uiso 1 1 calc R
C3 C -0.2072(6) 0.5215(6) 0.6718(5) 0.0263(14) Uani 1 1 d .
H3 H -0.2840 0.5803 0.6605 0.032 Uiso 1 1 calc R
C37 C 0.4758(7) 0.3537(6) 0.8980(5) 0.0295(15) Uani 1 1 d .
H37 H 0.4512 0.3484 0.9697 0.035 Uiso 1 1 calc R
F1 F 0.1647(4) 0.2667(3) 1.1232(3) 0.0319(9) Uani 1 1 d .
H39 H -0.167(11) 0.323(10) 0.408(9) 0.09(4) Uiso 1 1 d .

loop_
_atom_site_aniso_label
_atom_site_aniso_U_11
_atom_site_aniso_U_22
_atom_site_aniso_U_33
_atom_site_aniso_U_23
_atom_site_aniso_U_13
_atom_site_aniso_U_12
Ir1 0.01846(13) 0.00890(12) 0.01236(13) -0.00290(8) -0.00376(8) -0.00146(9)
S1 0.0220(7) 0.0111(6) 0.0151(7) -0.0032(5) -0.0032(5) -0.0036(6)
Cl1 0.0492(11) 0.0466(11) 0.0293(9) -0.0078(8) -0.0114(8) -0.0177(9)
Cl3 0.0658(13) 0.0416(11) 0.0393(11) -0.0153(9) -0.0157(9) -0.0197(10)
Cl2 0.0728(14) 0.0421(11) 0.0310(10) -0.0032(8) -0.0075(9) -0.0253(11)
F4 0.036(2) 0.033(2) 0.037(2) 0.0023(18) -0.0121(18) -0.0208(19)
O1 0.030(2) 0.015(2) 0.020(2) -0.0022(17) -0.0037(18) -0.0061(19)
O2 0.025(2) 0.013(2) 0.021(2) -0.0053(17) -0.0017(17) -0.0043(18)
F2 0.030(2) 0.031(2) 0.034(2) -0.0170(18) -0.0063(17) 0.0075(18)
N4 0.016(2) 0.015(2) 0.013(2) -0.0059(19) -0.0036(18) -0.001(2)
F3 0.050(3) 0.0127(18) 0.041(2) 0.0059(17) -0.019(2) -0.0038(18)
C15 0.039(4) 0.020(3) 0.021(3) -0.004(3) -0.009(3) -0.004(3)
N2 0.021(3) 0.013(2) 0.018(2) -0.011(2) -0.003(2) 0.001(2)
C27 0.019(3) 0.015(3) 0.015(3) -0.004(2) -0.002(2) -0.003(2)
C1 0.027(3) 0.023(3) 0.015(3) -0.001(2) -0.008(2) -0.009(3)
C39 0.043(4) 0.019(3) 0.032(4) -0.008(3) -0.013(3) -0.005(3)
N1 0.021(2) 0.009(2) 0.015(2) -0.0003(18) -0.0026(19) -0.005(2)
N3 0.022(3) 0.014(2) 0.013(2) -0.0029(19) -0.0067(19) -0.002(2)
C26 0.023(3) 0.019(3) 0.017(3) -0.006(2) -0.006(2) 0.001(3)
C11 0.021(3) 0.011(3) 0.012(3) 0.000(2) -0.002(2) -0.005(2)
C6 0.021(3) 0.012(3) 0.020(3) -0.006(2) -0.005(2) -0.002(2)
C18 0.035(4) 0.012(3) 0.018(3) 0.002(2) -0.007(3) -0.004(3)
C20 0.030(3) 0.025(3) 0.021(3) -0.008(3) -0.003(3) -0.014(3)
C35 0.023(3) 0.031(4) 0.029(4) -0.002(3) -0.005(3) -0.009(3)
C12 0.027(3) 0.022(3) 0.023(3) -0.007(3) -0.007(3) -0.009(3)
C33 0.025(3) 0.012(3) 0.021(3) -0.006(2) -0.008(2) -0.003(2)
C23 0.026(3) 0.016(3) 0.019(3) -0.005(2) -0.006(2) -0.003(3)
C38 0.028(3) 0.022(3) 0.022(3) -0.002(3) -0.005(3) -0.010(3)
C28 0.031(3) 0.022(3) 0.019(3) -0.010(3) 0.003(3) -0.002(3)
C13 0.023(3) 0.031(4) 0.029(4) -0.013(3) -0.007(3) -0.005(3)
C7 0.019(3) 0.013(3) 0.025(3) -0.005(2) 0.001(2) -0.002(2)
C30 0.022(3) 0.016(3) 0.018(3) -0.001(2) -0.004(2) -0.005(2)
C16 0.025(3) 0.012(3) 0.015(3) -0.006(2) -0.003(2) 0.001(2)
C21 0.024(3) 0.014(3) 0.021(3) -0.004(2) -0.009(2) -0.003(2)
C22 0.021(3) 0.012(3) 0.011(3) -0.001(2) -0.005(2) -0.003(2)
C29 0.025(3) 0.026(3) 0.020(3) -0.002(3) 0.000(3) -0.006(3)
C19 0.042(4) 0.017(3) 0.015(3) -0.001(2) -0.006(3) -0.014(3)
C24 0.040(4) 0.020(3) 0.028(4) -0.011(3) -0.009(3) -0.009(3)
C31 0.020(3) 0.014(3) 0.018(3) -0.004(2) -0.008(2) 0.002(2)
C14 0.031(4) 0.024(3) 0.031(4) -0.007(3) -0.017(3) 0.006(3)
C4 0.021(3) 0.016(3) 0.029(3) -0.009(3) -0.005(3) 0.003(3)
C36 0.036(4) 0.030(3) 0.023(3) 0.000(3) -0.016(3) -0.011(3)
C5 0.017(3) 0.012(3) 0.019(3) -0.003(2) -0.006(2) -0.003(2)
C34 0.030(3) 0.025(3) 0.018(3) -0.006(3) -0.004(3) -0.011(3)
C2 0.033(4) 0.020(3) 0.020(3) 0.002(2) -0.012(3) -0.008(3)
C25 0.033(3) 0.018(3) 0.017(3) -0.010(2) -0.004(3) 0.000(3)
C17 0.022(3) 0.015(3) 0.013(3) -0.006(2) -0.004(2) -0.003(2)
C8 0.029(3) 0.019(3) 0.018(3) -0.010(2) 0.002(2) -0.008(3)
C9 0.034(3) 0.021(3) 0.015(3) -0.004(2) -0.007(3) -0.011(3)
C10 0.022(3) 0.012(3) 0.022(3) -0.006(2) -0.002(2) -0.001(2)
C3 0.023(3) 0.020(3) 0.029(4) -0.001(3) -0.011(3) 0.001(3)
C37 0.033(4) 0.031(4) 0.023(3) -0.009(3) -0.005(3) -0.007(3)
F1 0.042(2) 0.032(2) 0.0175(19) -0.0080(16) -0.0122(16) -0.0022(19)

loop_
_atom_type_symbol
_atom_type_description
_atom_type_scat_dispersion_real
_atom_type_scat_dispersion_imag
_atom_type_scat_source
C C 0.0033 0.0016 'International Tables Vol C Tables 4.2.6.8 and 6.1.1.4'
H H 0.0000 0.0000 'International Tables Vol C Tables 4.2.6.8 and 6.1.1.4'
N N 0.0061 0.0033 'International Tables Vol C Tables 4.2.6.8 and 6.1.1.4'
O O 0.0106 0.0060 'International Tables Vol C Tables 4.2.6.8 and 6.1.1.4'
F F 0.0171 0.0103 'International Tables Vol C Tables 4.2.6.8 and 6.1.1.4'
Ir Ir -1.4442 7.9887 'International Tables Vol C Tables 4.2.6.8 and 6.1.1.4'
Cl Cl 0.1484 0.1585 'International Tables Vol C Tables 4.2.6.8 and 6.1.1.4'
S S 0.1246 0.1234 'International Tables Vol C Tables 4.2.6.8 and 6.1.1.4'

loop_
_geom_angle_atom_site_label_1
_geom_angle_atom_site_label_2
_geom_angle_atom_site_label_3
_geom_angle
C22 Ir1 C11 85.4(2)
C22 Ir1 N2 81.1(2)
C11 Ir1 N2 93.2(2)
C22 Ir1 N1 95.7(2)
C11 Ir1 N1 80.3(2)
N2 Ir1 N1 172.93(17)
C22 Ir1 N3 94.2(2)
C11 Ir1 N3 178.2(2)
N2 Ir1 N3 88.51(19)
N1 Ir1 N3 98.04(19)
C22 Ir1 N4 169.78(19)
C11 Ir1 N4 104.4(2)
N2 Ir1 N4 95.36(19)
N1 Ir1 N4 88.85(18)
N3 Ir1 N4 76.05(18)
O2 S1 O1 116.2(3)
O2 S1 N4 108.0(2)
O1 S1 N4 111.6(3)
O2 S1 C33 106.5(3)
O1 S1 C33 107.1(3)
N4 S1 C33 107.0(3)
C31 N4 S1 121.3(4)
C31 N4 Ir1 114.2(4)
S1 N4 Ir1 124.3(3)
C16 C15 C14 120.1(6)
C12 N2 C16 118.7(5)
C12 N2 Ir1 124.5(4)
C16 N2 Ir1 116.5(4)
N3 C27 C26 121.4(5)
N3 C27 C31 117.3(5)
C26 C27 C31 121.3(5)
N1 C1 C2 122.7(6)
Cl1 C39 Cl3 111.0(4)
Cl1 C39 Cl2 110.6(4)
Cl3 C39 Cl2 110.4(4)
C1 N1 C5 119.5(5)
C1 N1 Ir1 124.1(4)
C5 N1 Ir1 116.4(4)
C23 N3 C27 119.0(5)
C23 N3 Ir1 124.9(4)
C27 N3 Ir1 115.7(4)
C28 C26 C27 119.7(6)
C28 C26 C25 123.4(6)
C27 C26 C25 116.9(5)
C10 C11 C6 117.7(5)
C10 C11 Ir1 127.6(4)
C6 C11 Ir1 114.5(4)
C7 C6 C11 118.8(5)
C7 C6 C5 126.1(5)
C11 C6 C5 115.1(5)
F3 C18 C19 116.7(5)
F3 C18 C17 120.4(6)
C19 C18 C17 122.9(6)
F4 C20 C19 118.5(6)
F4 C20 C21 117.8(6)
C19 C20 C21 123.6(6)
C36 C35 C34 120.4(6)
N2 C12 C13 122.7(6)
C38 C33 C34 119.9(6)
C38 C33 S1 119.0(5)
C34 C33 S1 120.8(5)
N3 C23 C24 122.6(6)
C33 C38 C37 120.6(6)
C29 C28 C26 119.2(6)
C12 C13 C14 119.2(6)
C8 C7 F2 115.9(5)
C8 C7 C6 124.5(6)
F2 C7 C6 119.5(6)
C31 C30 C29 121.3(6)
N2 C16 C15 120.3(6)
N2 C16 C17 112.3(5)
C15 C16 C17 127.4(6)
C20 C21 C22 119.3(6)
C21 C22 C17 117.8(5)
C21 C22 Ir1 127.5(4)
C17 C22 Ir1 114.5(4)
C28 C29 C30 121.6(6)
C18 C19 C20 116.8(6)
C25 C24 C23 118.7(6)
C30 C31 N4 128.4(5)
C30 C31 C27 116.8(5)
N4 C31 C27 114.8(5)
C13 C14 C15 119.0(6)
C3 C4 C5 121.3(6)
C35 C36 C37 120.8(6)
N1 C5 C4 118.8(5)
N1 C5 C6 113.3(5)
C4 C5 C6 127.8(5)
C35 C34 C33 119.0(6)
C1 C2 C3 118.5(6)
C24 C25 C26 121.4(6)
C18 C17 C22 119.4(5)
C18 C17 C16 125.3(5)
C22 C17 C16 115.3(5)
C9 C8 C7 115.6(5)
F1 C9 C8 118.6(5)
F1 C9 C10 117.6(6)
C8 C9 C10 123.8(6)
C9 C10 C11 119.4(5)
C4 C3 C2 119.2(6)
C36 C37 C38 119.2(6)

loop_
_geom_bond_atom_site_label_1
_geom_bond_atom_site_label_2
_geom_bond_distance
Ir1 C22 1.994(6)
Ir1 C11 2.004(6)
Ir1 N2 2.039(5)
Ir1 N1 2.041(5)
Ir1 N3 2.134(5)
Ir1 N4 2.183(5)
S1 O2 1.440(4)
S1 O1 1.447(4)
S1 N4 1.616(5)
S1 C33 1.770(6)
Cl1 C39 1.747(8)
Cl3 C39 1.759(7)
Cl2 C39 1.769(8)
F4 C20 1.372(7)
F2 C7 1.371(7)
N4 C31 1.402(7)
F3 C18 1.355(7)
C15 C16 1.382(9)
C15 C14 1.386(10)
N2 C12 1.343(8)
N2 C16 1.381(8)
C27 N3 1.381(8)
C27 C26 1.411(8)
C27 C31 1.436(8)
C1 N1 1.351(8)
C1 C2 1.372(9)
N1 C5 1.375(7)
N3 C23 1.334(8)
C26 C28 1.403(9)
C26 C25 1.411(9)
C11 C10 1.397(8)
C11 C6 1.425(8)
C6 C7 1.373(8)
C6 C5 1.457(8)
C18 C19 1.363(9)
C18 C17 1.391(8)
C20 C19 1.377(9)
C20 C21 1.385(8)
C35 C36 1.377(9)
C35 C34 1.391(9)
C12 C13 1.376(9)
C33 C38 1.382(9)
C33 C34 1.407(9)
C23 C24 1.399(8)
C38 C37 1.388(9)
C28 C29 1.373(9)
C13 C14 1.379(10)
C7 C8 1.371(9)
C30 C31 1.391(8)
C30 C29 1.412(8)
C16 C17 1.485(8)
C21 C22 1.397(8)
C22 C17 1.424(8)
C24 C25 1.356(9)
C4 C3 1.362(9)
C4 C5 1.399(8)
C36 C37 1.386(9)
C2 C3 1.392(9)
C8 C9 1.369(9)
C9 F1 1.351(7)
C9 C10 1.390(8)
